data_4329806
loop_
_publ_author_name
'Goutam Mukherjee'
'Puspendra Singh'
'Chandrasekhar Ganguri'
'Sagar Sharma'
'Harkesh B. Singh'
'Nidhi Goel'
'Udai P. Singh'
'Ray J. Butcher'

_publ_contact_author_address
;
Department of Chemistry
Indian Institute of Technology Bombay
Powai, Mumbai-40076
India
;
_publ_contact_author_email chhbsia@chem.iitb.ac.in
_publ_contact_author_name 'Prof. Harkesh B. Singh'
_publ_section_title
;
 Selenadiazolopyridine: A Synthon for Supramolecular Assembly and
 Complexes with Metallophilic Interactions
;
_journal_name_full 'Inorganic Chemistry'
_journal_page_first 8128
_journal_page_last 8140
_journal_paper_doi 10.1021/ic3005272
_journal_volume 51
_journal_year 2012
_chemical_formula_moiety
;
2(C19 H15 Cu2 N11 Se3), C5 H3 N3 Se, 4(F6 P), H2 O
;
_chemical_formula_sum 'C43 H35 Cu4 F24 N25 O P4 Se7'
_chemical_formula_weight 2304.72
_chemical_name_systematic
; 
 ? 
;
_space_group_IT_number 61
_symmetry_cell_setting orthorhombic
_symmetry_space_group_name_Hall '-P 2ac 2ab'
_symmetry_space_group_name_H-M 'P b c a'
_atom_sites_solution_hydrogens geom
_atom_sites_solution_primary direct
_atom_sites_solution_secondary difmap
_audit_creation_method SHELXL-97
_cell_angle_alpha 90.00
_cell_angle_beta 90.00
_cell_angle_gamma 90.00
_cell_formula_units_Z 8
_cell_length_a 11.823(3)
_cell_length_b 24.824(6)
_cell_length_c 48.413(11)
_cell_measurement_reflns_used 3673
_cell_measurement_temperature 293(2)
_cell_measurement_theta_max 28.473
_cell_measurement_theta_min 2.854
_cell_volume 14209(6)
_computing_cell_refinement 'Bruker Apex 2'
_computing_data_collection 'Bruker Apex 2'
_computing_data_reduction 'Bruker Saint'
_computing_molecular_graphics 'Bruker SHELXTL (Sheldrick, 2008)'
_computing_publication_material 'Bruker SHELXTL'
_computing_structure_refinement 'SHELXL-97 (Sheldrick, 2008)'
_computing_structure_solution 'SHELXS-97 (Sheldrick, 2008)'
_diffrn_ambient_temperature 293(2)
_diffrn_measured_fraction_theta_full 0.986
_diffrn_measured_fraction_theta_max 0.986
_diffrn_measurement_device_type 'Bruker Apex 2'
_diffrn_measurement_method '\w scans'
_diffrn_radiation_monochromator graphite
_diffrn_radiation_source 'fine-focus sealed tube'
_diffrn_radiation_type MoK\a
_diffrn_radiation_wavelength 0.71073
_diffrn_reflns_av_R_equivalents 0.0000
_diffrn_reflns_av_sigmaI/netI 0.1458
_diffrn_reflns_limit_h_max 11
_diffrn_reflns_limit_h_min 0
_diffrn_reflns_limit_k_max 25
_diffrn_reflns_limit_k_min 0
_diffrn_reflns_limit_l_max 48
_diffrn_reflns_limit_l_min 0
_diffrn_reflns_number 7620
_diffrn_reflns_theta_full 21.11
_diffrn_reflns_theta_max 21.11
_diffrn_reflns_theta_min 1.64
_diffrn_standards_decay_% 0
_diffrn_standards_number 0
_exptl_absorpt_coefficient_mu 4.977
_exptl_absorpt_correction_T_max 0.865
_exptl_absorpt_correction_T_min 0.567
_exptl_absorpt_correction_type multi-scan
_exptl_absorpt_process_details 'Sadabs (Sheldrick, 1996)'
_exptl_crystal_colour blue
_exptl_crystal_density_diffrn 2.155
_exptl_crystal_description prism
_exptl_crystal_F_000 8848
_exptl_crystal_size_max 0.35
_exptl_crystal_size_mid 0.25
_exptl_crystal_size_min 0.12
_refine_diff_density_max 0.797
_refine_diff_density_min -0.844
_refine_diff_density_rms 0.179
_refine_ls_extinction_method none
_refine_ls_goodness_of_fit_ref 0.977
_refine_ls_hydrogen_treatment mixed
_refine_ls_matrix_type full
_refine_ls_number_parameters 1067
_refine_ls_number_reflns 7620
_refine_ls_number_restraints 1284
_refine_ls_restrained_S_all 0.924
_refine_ls_R_factor_all 0.1553
_refine_ls_R_factor_gt 0.0961
_refine_ls_shift/su_max 0.009
_refine_ls_shift/su_mean 0.000
_refine_ls_structure_factor_coef Fsqd
_refine_ls_weighting_details 'calc w=1/[\s^2^(Fo^2^)+(0.1371P)^2^] where P=(Fo^2^+2Fc^2^)/3'
_refine_ls_weighting_scheme calc
_refine_ls_wR_factor_gt 0.2224
_refine_ls_wR_factor_ref 0.2456
_reflns_number_gt 4015
_reflns_number_total 7620
_reflns_threshold_expression >2sigma(I)
_cod_data_source_file ic3005272_si_002_03.cif
_cod_data_source_block 6
_cod_database_code 4329806

loop_
_symmetry_equiv_pos_as_xyz
'x, y, z'
'-x+1/2, -y, z+1/2'
'-x, y+1/2, -z+1/2'
'x+1/2, -y+1/2, -z'
'-x, -y, -z'
'x-1/2, y, -z-1/2'
'x, -y-1/2, z-1/2'
'-x-1/2, y-1/2, z'

loop_
_atom_site_label
_atom_site_type_symbol
_atom_site_fract_x
_atom_site_fract_y
_atom_site_fract_z
_atom_site_U_iso_or_equiv
_atom_site_adp_type
_atom_site_occupancy
_atom_site_symmetry_multiplicity
_atom_site_calc_flag
_atom_site_refinement_flags
_atom_site_disorder_assembly
_atom_site_disorder_group
Cu1 Cu 0.84394(11) 0.68620(5) 0.33938(2) 0.0554(4) Uani 1 1 d . . .
Cu2 Cu 0.87712(10) 0.67666(5) 0.39821(2) 0.0551(4) Uani 1 1 d . A .
Se1A Se 0.84198(16) 0.55020(7) 0.41594(3) 0.0757(6) Uani 0.7279(18) 1 d PD A 1
N1A N 0.8288(8) 0.6038(3) 0.34089(12) 0.045(3) Uani 0.7279(18) 1 d PD A 1
N2A N 0.8577(8) 0.5989(3) 0.38892(12) 0.053(3) Uani 0.7279(18) 1 d PDU A 1
N3A N 0.7999(10) 0.4986(3) 0.39287(13) 0.079(4) Uani 0.7279(18) 1 d PD A 1
C1A C 0.7998(13) 0.5740(3) 0.31732(18) 0.084(3) Uani 0.7279(18) 1 d PDU A 1
H1A H 0.7898 0.5911 0.3004 0.101 Uiso 0.7279(18) 1 calc PR A 1
C2A C 0.7864(12) 0.5190(3) 0.31966(16) 0.078(6) Uani 0.7279(18) 1 d PD A 1
H2A H 0.7837 0.4995 0.3033 0.094 Uiso 0.7279(18) 1 calc PR A 1
C3A C 0.7771(10) 0.4913(3) 0.34294(14) 0.061(5) Uani 0.7279(18) 1 d PD A 1
H3A H 0.7550 0.4553 0.3432 0.073 Uiso 0.7279(18) 1 calc PR A 1
C4A C 0.8022(12) 0.5193(3) 0.36676(13) 0.071(4) Uani 0.7279(18) 1 d PD A 1
C5A C 0.8290(9) 0.5761(3) 0.36536(12) 0.046(3) Uani 0.7279(18) 1 d PD A 1
Se1G Se 0.8099(5) 0.56690(18) 0.31158(8) 0.0757(6) Uani 0.2721(18) 1 d PD A 2
N1G N 0.839(2) 0.5956(4) 0.38921(14) 0.045(3) Uani 0.2721(18) 1 d PD A 2
N2G N 0.8574(17) 0.6036(4) 0.34101(15) 0.053(3) Uani 0.2721(18) 1 d PDU A 2
N3G N 0.7766(17) 0.5087(4) 0.33121(16) 0.079(4) Uani 0.2721(18) 1 d PD A 2
C1G C 0.840(3) 0.5585(4) 0.4108(2) 0.084(3) Uani 0.2721(18) 1 d PDU A 2
H1G H 0.8590 0.5688 0.4287 0.101 Uiso 0.2721(18) 1 calc PR A 2
C2G C 0.812(3) 0.5057(4) 0.40462(19) 0.078(6) Uani 0.2721(18) 1 d PD A 2
H2G H 0.7955 0.4834 0.4195 0.094 Uiso 0.2721(18) 1 calc PR A 2
C3G C 0.805(3) 0.4836(4) 0.37972(16) 0.061(5) Uani 0.2721(18) 1 d PD A 2
H3G H 0.7987 0.4465 0.3773 0.073 Uiso 0.2721(18) 1 calc PR A 2
C4G C 0.8090(19) 0.5185(3) 0.35761(15) 0.071(4) Uani 0.2721(18) 1 d PD A 2
C5G C 0.843(2) 0.5737(4) 0.36319(14) 0.046(3) Uani 0.2721(18) 1 d PD A 2
Se1B Se 1.11060(9) 0.74281(5) 0.41374(2) 0.0675(4) Uani 1 1 d D A .
N1B N 0.9917(5) 0.7267(3) 0.33894(10) 0.053(3) Uani 1 1 d D A .
N2B N 1.0149(5) 0.7208(3) 0.38732(10) 0.049(3) Uani 1 1 d D . .
N3B N 1.2028(5) 0.7719(3) 0.38895(12) 0.065(3) Uani 1 1 d D . .
C1B C 1.0385(5) 0.7420(3) 0.31349(13) 0.027(2) Uani 1 1 d DU . .
H1B H 1.0043 0.7348 0.2966 0.033 Uiso 1 1 calc R A .
C2B C 1.1420(6) 0.7690(4) 0.31609(14) 0.082(4) Uani 1 1 d D A .
H2B H 1.1727 0.7815 0.2996 0.099 Uiso 1 1 calc R . .
C3B C 1.2025(7) 0.7796(4) 0.33836(13) 0.079(4) Uani 1 1 d D . .
H3B H 1.2721 0.7968 0.3372 0.095 Uiso 1 1 calc R A .
C4B C 1.1582(5) 0.7640(3) 0.36348(11) 0.056(3) Uani 1 1 d D A .
C5B C 1.0489(5) 0.7371(3) 0.36312(11) 0.041(3) Uani 1 1 d D A .
Se1C Se 0.57834(10) 0.72546(6) 0.33175(2) 0.0769(4) Uani 1 1 d D . .
N1C N 0.7251(5) 0.7131(3) 0.40299(10) 0.049(2) Uani 1 1 d D . .
N2C N 0.6910(5) 0.7115(3) 0.35507(11) 0.048(2) Uani 1 1 d D A .
N3C N 0.4843(5) 0.7450(4) 0.35828(11) 0.072(3) Uani 1 1 d D A .
C1C C 0.6787(5) 0.7247(3) 0.42833(12) 0.030(2) Uani 1 1 d DU A .
H1C H 0.7212 0.7197 0.4443 0.036 Uiso 1 1 calc R . .
C2C C 0.5691(6) 0.7438(4) 0.43023(15) 0.079(4) Uani 1 1 d D . .
H2C H 0.5416 0.7523 0.4477 0.094 Uiso 1 1 calc R A .
C3C C 0.5009(6) 0.7508(4) 0.40901(13) 0.073(4) Uani 1 1 d D A .
H3C H 0.4279 0.7639 0.4116 0.088 Uiso 1 1 calc R . .
C4C C 0.5394(5) 0.7384(4) 0.38298(12) 0.070(4) Uani 1 1 d D . .
C5C C 0.6555(5) 0.7215(3) 0.38054(11) 0.042(3) Uani 1 1 d D A .
N1S N 0.7963(7) 0.6972(4) 0.29725(12) 0.067(3) Uani 1 1 d D A .
C11S C 0.7871(8) 0.7013(4) 0.27448(13) 0.060(4) Uani 1 1 d D . .
C12S C 0.7693(9) 0.7020(5) 0.24469(14) 0.088(5) Uani 1 1 d D A .
H12A H 0.6927 0.6920 0.2407 0.133 Uiso 1 1 calc R . .
H12B H 0.8201 0.6770 0.2360 0.133 Uiso 1 1 calc R . .
H12C H 0.7835 0.7376 0.2377 0.133 Uiso 1 1 calc R . .
N2S N 0.9262(6) 0.6624(3) 0.44069(13) 0.066(3) Uani 1 1 d D . .
C21S C 0.9558(8) 0.6484(4) 0.46144(14) 0.054(3) Uani 1 1 d D A .
C22S C 0.9974(9) 0.6279(4) 0.48824(16) 0.083(4) Uani 1 1 d D . .
H22A H 1.0780 0.6323 0.4892 0.125 Uiso 1 1 calc R A .
H22B H 0.9789 0.5904 0.4899 0.125 Uiso 1 1 calc R . .
H22C H 0.9624 0.6476 0.5030 0.125 Uiso 1 1 calc R . .
Cu3 Cu 0.36258(10) 0.42907(6) 0.34731(3) 0.0610(4) Uani 1 1 d . . .
Cu4 Cu 0.39335(10) 0.41123(5) 0.40561(3) 0.0576(4) Uani 1 1 d . B .
Se1D Se 0.46837(13) 0.55139(6) 0.33450(3) 0.0820(5) Uani 0.8575(19) 1 d PD B 1
N1D N 0.4451(7) 0.4920(3) 0.40808(11) 0.044(3) Uani 0.8575(19) 1 d PD B 1
N2D N 0.4313(6) 0.5023(3) 0.35960(12) 0.053(3) Uani 0.8575(19) 1 d PD B 1
N3D N 0.5308(7) 0.5948(3) 0.35869(12) 0.070(3) Uani 0.8575(19) 1 d PD B 1
C1D C 0.4919(9) 0.5139(3) 0.43197(17) 0.082(2) Uani 0.8575(19) 1 d PDU B 1
H1D H 0.4935 0.4942 0.4483 0.098 Uiso 0.8575(19) 1 calc PR B 1
C2D C 0.5362(10) 0.5658(3) 0.43100(17) 0.090(5) Uani 0.8575(19) 1 d PD B 1
H2D H 0.5540 0.5820 0.4478 0.108 Uiso 0.8575(19) 1 calc PR B 1
C3D C 0.5550(9) 0.5939(4) 0.40845(13) 0.078(5) Uani 0.8575(19) 1 d PD B 1
H3D H 0.5890 0.6276 0.4091 0.093 Uiso 0.8575(19) 1 calc PR B 1
C4D C 0.5222(8) 0.5712(3) 0.38381(12) 0.053(3) Uani 0.8575(19) 1 d PD B 1
C5D C 0.4662(7) 0.5190(3) 0.38410(12) 0.042(3) Uani 0.8575(19) 1 d PD B 1
Se1I Se 0.4920(8) 0.5177(3) 0.43428(13) 0.0820(5) Uani 0.1425(19) 1 d PD B 2
N1I N 0.4039(12) 0.5132(6) 0.35761(15) 0.044(3) Uani 0.1425(19) 1 d PD B 2
N2I N 0.449(2) 0.4866(4) 0.40284(19) 0.053(3) Uani 0.1425(19) 1 d PD B 2
N3I N 0.5367(14) 0.5770(4) 0.41697(18) 0.070(3) Uani 0.1425(19) 1 d PD B 2
C1I C 0.4664(13) 0.5396(5) 0.3374(2) 0.082(2) Uani 0.1425(19) 1 d PD B 2
H1I H 0.4695 0.5269 0.3193 0.098 Uiso 0.1425(19) 1 calc PR B 2
C2I C 0.5239(17) 0.5858(5) 0.3454(2) 0.090(5) Uani 0.1425(19) 1 d PD B 2
H2I H 0.5735 0.6011 0.3327 0.108 Uiso 0.1425(19) 1 calc PR B 2
C3I C 0.514(2) 0.6099(5) 0.36976(17) 0.078(5) Uani 0.1425(19) 1 d PD B 2
H3I H 0.5227 0.6468 0.3720 0.093 Uiso 0.1425(19) 1 calc PR B 2
C4I C 0.4886(13) 0.5758(4) 0.39148(16) 0.053(3) Uani 0.1425(19) 1 d PDU B 2
C5I C 0.4334(15) 0.5253(4) 0.38442(16) 0.042(3) Uani 0.1425(19) 1 d PD B 2
Se1E Se 0.63727(9) 0.35074(5) 0.41186(3) 0.0759(4) Uani 1 1 d D B .
N1E N 0.5063(5) 0.3853(3) 0.34148(11) 0.062(3) Uani 1 1 d D B .
N2E N 0.5278(5) 0.3731(3) 0.38956(11) 0.057(3) Uani 1 1 d D . .
N3E N 0.7345(5) 0.3368(4) 0.38495(12) 0.076(3) Uani 1 1 d D . .
C1E C 0.5547(6) 0.3778(4) 0.31612(15) 0.070(3) Uani 1 1 d DU . .
H1E H 0.5138 0.3857 0.3002 0.084 Uiso 1 1 calc R B .
C2E C 0.6638(6) 0.3585(4) 0.31398(15) 0.073(4) Uani 1 1 d D B .
H2E H 0.6946 0.3560 0.2964 0.088 Uiso 1 1 calc R . .
C3E C 0.7295(7) 0.3431(5) 0.33531(12) 0.098(5) Uani 1 1 d D . .
H3E H 0.8021 0.3295 0.3328 0.118 Uiso 1 1 calc R B .
C4E C 0.6818(5) 0.3487(4) 0.36113(12) 0.063(4) Uani 1 1 d D B .
C5E C 0.5681(5) 0.3698(4) 0.36383(12) 0.065(4) Uani 1 1 d D B .
Se1F Se 0.09464(10) 0.40834(6) 0.33410(2) 0.0748(4) Uani 1 1 d D . .
N1F N 0.2280(5) 0.4036(3) 0.40711(10) 0.052(3) Uani 1 1 d D . .
N2F N 0.2064(5) 0.4099(3) 0.35882(11) 0.056(3) Uani 1 1 d D B .
N3F N -0.0116(5) 0.3993(4) 0.35948(12) 0.084(3) Uani 1 1 d D B .
C1F C 0.1723(5) 0.3985(4) 0.43215(14) 0.052(3) Uani 1 1 d DU B .
H1F H 0.2122 0.3977 0.4487 0.063 Uiso 1 1 calc R . .
C2F C 0.0557(6) 0.3947(5) 0.43175(15) 0.099(5) Uani 1 1 d D . .
H2F H 0.0201 0.3928 0.4488 0.119 Uiso 1 1 calc R B .
C3F C -0.0106(7) 0.3934(6) 0.40994(13) 0.110(5) Uani 1 1 d D B .
H3F H -0.0886 0.3900 0.4116 0.132 Uiso 1 1 calc R . .
C4F C 0.0407(5) 0.3974(4) 0.38440(12) 0.062(4) Uani 1 1 d D . .
C5F C 0.1614(5) 0.4051(4) 0.38385(11) 0.047(3) Uani 1 1 d D B .
N3S N 0.3245(8) 0.4478(5) 0.30512(13) 0.101(4) Uani 1 1 d D B .
C31S C 0.3035(9) 0.4529(4) 0.28318(14) 0.072(4) Uani 1 1 d D . .
C32S C 0.2751(11) 0.4623(5) 0.25401(15) 0.102(5) Uani 1 1 d D B .
H32A H 0.2703 0.4284 0.2445 0.153 Uiso 1 1 calc R . .
H32B H 0.3328 0.4841 0.2456 0.153 Uiso 1 1 calc R . .
H32C H 0.2037 0.4806 0.2528 0.153 Uiso 1 1 calc R . .
N4S N 0.4398(7) 0.3880(4) 0.44728(13) 0.068(3) Uani 1 1 d D . .
C41S C 0.4573(9) 0.3798(4) 0.46951(14) 0.064(4) Uani 1 1 d D B .
C42S C 0.4887(9) 0.3695(5) 0.49864(15) 0.084(4) Uani 1 1 d D . .
H42A H 0.5695 0.3675 0.5002 0.126 Uiso 1 1 calc R B .
H42B H 0.4559 0.3361 0.5046 0.126 Uiso 1 1 calc R . .
H42C H 0.4610 0.3983 0.5100 0.126 Uiso 1 1 calc R . .
Se Se 0.14979(19) 0.59515(10) 0.32479(5) 0.1316(9) Uani 0.734(2) 1 d PD C 1
N1 N 0.1126(9) 0.5272(4) 0.39536(14) 0.116(6) Uani 0.734(2) 1 d PD C 1
N2 N 0.1055(8) 0.5465(3) 0.34873(13) 0.076(3) Uani 0.734(2) 1 d PDU C 1
N3 N 0.2319(8) 0.6304(4) 0.34975(14) 0.092(5) Uani 0.734(2) 1 d PD C 1
C1 C 0.1541(9) 0.5461(4) 0.42012(17) 0.067(3) Uani 0.734(2) 1 d PDU C 1
H1H H 0.1414 0.5267 0.4363 0.081 Uiso 0.734(2) 1 calc PR C 1
C2 C 0.2145(11) 0.5938(4) 0.42113(19) 0.119(5) Uani 0.734(2) 1 d PDU C 1
H2H H 0.2263 0.6088 0.4385 0.143 Uiso 0.734(2) 1 calc PR C 1
C3 C 0.2573(10) 0.6202(4) 0.39976(14) 0.092(6) Uani 0.734(2) 1 d PD C 1
H3H H 0.3137 0.6460 0.4017 0.110 Uiso 0.734(2) 1 calc PR C 1
C4 C 0.2124(8) 0.6067(3) 0.37449(14) 0.070(4) Uani 0.734(2) 1 d PD C 1
C5 C 0.1387(9) 0.5601(3) 0.37334(14) 0.069(3) Uani 0.734(2) 1 d PDU C 1
Se1H Se 0.2186(5) 0.5828(2) 0.42617(11) 0.1316(9) Uani 0.266(2) 1 d PD C 2
N1H N 0.0876(14) 0.5322(5) 0.35814(16) 0.116(6) Uani 0.266(2) 1 d PD C 2
N2H N 0.1508(14) 0.5356(4) 0.40403(17) 0.076(3) Uani 0.266(2) 1 d PDU C 2
N3H N 0.2553(12) 0.6265(5) 0.39880(17) 0.092(5) Uani 0.266(2) 1 d PD C 2
C1H C 0.1012(18) 0.5561(4) 0.3324(2) 0.067(3) Uani 0.266(2) 1 d PDU C 2
H1HA H 0.0855 0.5370 0.3163 0.081 Uiso 0.266(2) 1 calc PR C 2
C2H C 0.1385(16) 0.6089(5) 0.3312(2) 0.119(5) Uani 0.266(2) 1 d PD C 2
H2HA H 0.1302 0.6268 0.3144 0.143 Uiso 0.266(2) 1 calc PR C 2
C3H C 0.1851(17) 0.6364(5) 0.35178(19) 0.092(6) Uani 0.266(2) 1 d PD C 2
H3HA H 0.2032 0.6727 0.3502 0.110 Uiso 0.266(2) 1 calc PR C 2
C4H C 0.2049(11) 0.6074(4) 0.37560(17) 0.070(4) Uani 0.266(2) 1 d PD C 2
C5H C 0.1406(12) 0.5583(4) 0.37949(17) 0.069(3) Uani 0.266(2) 1 d PDU C 2
P1 P 0.7699(3) 0.74871(13) 0.51617(6) 0.0747(11) Uani 1 1 d D . .
F11 F 0.7532(6) 0.6945(3) 0.50051(15) 0.161(3) Uani 1 1 d D . .
F12 F 0.7818(6) 0.7207(3) 0.54460(12) 0.144(3) Uani 1 1 d D . .
F13 F 0.7821(7) 0.8041(3) 0.53059(16) 0.175(4) Uani 1 1 d D . .
F14 F 0.7615(9) 0.7721(4) 0.48815(12) 0.203(5) Uani 1 1 d D . .
F15 F 0.9016(4) 0.7431(3) 0.51341(17) 0.139(4) Uani 1 1 d D . .
F16 F 0.6415(4) 0.7519(4) 0.52228(17) 0.147(4) Uani 1 1 d D . .
P2 P 1.0071(2) 0.82797(12) 0.23436(6) 0.0693(10) Uani 1 1 d D . .
F21 F 0.9506(8) 0.7952(3) 0.25757(13) 0.217(5) Uani 1 1 d D . .
F22 F 0.9305(6) 0.8034(3) 0.21154(13) 0.167(4) Uani 1 1 d D . .
F23 F 1.0618(6) 0.8631(3) 0.21148(13) 0.161(4) Uani 1 1 d D . .
F24 F 1.0857(7) 0.8495(3) 0.25636(14) 0.223(5) Uani 1 1 d D . .
F25 F 1.0848(7) 0.7789(3) 0.2290(2) 0.317(6) Uani 1 1 d D . .
F26 F 0.9266(7) 0.8740(3) 0.2393(2) 0.300(6) Uani 1 1 d D . .
P3 P 0.2476(3) 0.50558(13) 0.50733(6) 0.0758(11) Uani 1 1 d D . .
F31 F 0.2444(7) 0.4483(3) 0.52016(17) 0.162(4) Uani 1 1 d D . .
F32 F 0.3104(7) 0.5289(4) 0.53281(16) 0.220(5) Uani 1 1 d D . .
F33 F 0.2496(8) 0.5637(3) 0.49460(18) 0.172(4) Uani 1 1 d D . .
F34 F 0.1835(8) 0.4856(4) 0.48359(15) 0.271(7) Uani 1 1 d D . .
F35 F 0.1379(6) 0.5159(4) 0.52371(19) 0.225(6) Uani 1 1 d D . .
F36 F 0.3612(6) 0.4967(4) 0.4941(2) 0.291(6) Uani 1 1 d D . .
P4 P 0.0279(3) 0.58135(14) 0.24365(6) 0.0811(12) Uani 1 1 d D . .
F41 F -0.0970(5) 0.5803(4) 0.23427(19) 0.164(4) Uani 1 1 d D . .
F42 F 0.0092(9) 0.5441(3) 0.26906(14) 0.185(5) Uani 1 1 d D . .
F43 F 0.1555(5) 0.5831(3) 0.25133(18) 0.149(4) Uani 1 1 d D . .
F44 F 0.0488(8) 0.6157(3) 0.21865(13) 0.151(4) Uani 1 1 d D . .
F45 F 0.0453(6) 0.5276(2) 0.22718(13) 0.118(3) Uani 1 1 d D . .
F46 F 0.0090(6) 0.6307(3) 0.26215(15) 0.144(4) Uani 1 1 d D . .
O1W O 0.6974(9) 0.8541(5) 0.4565(3) 0.298(10) Uani 1 1 d D . .
H1W1 H 0.727(3) 0.8717(6) 0.4689(4) 0.448 Uiso 1 1 d D . .
H1W2 H 0.741(2) 0.8289(7) 0.4539(7) 0.448 Uiso 1 1 d D . .

loop_
_atom_site_aniso_label
_atom_site_aniso_U_11
_atom_site_aniso_U_22
_atom_site_aniso_U_33
_atom_site_aniso_U_23
_atom_site_aniso_U_13
_atom_site_aniso_U_12
Cu1 0.0592(8) 0.0561(8) 0.0508(7) 0.0016(7) 0.0000(6) 0.0018(7)
Cu2 0.0486(7) 0.0601(8) 0.0565(7) -0.0005(7) -0.0030(6) 0.0023(7)
Se1A 0.0982(12) 0.0650(10) 0.0638(9) 0.0124(8) 0.0035(9) 0.0048(10)
N1A 0.029(5) 0.035(6) 0.071(7) -0.001(5) 0.007(5) 0.017(5)
N2A 0.051(4) 0.050(4) 0.058(4) 0.008(3) -0.004(3) 0.005(4)
N3A 0.103(9) 0.028(6) 0.105(9) 0.025(6) 0.009(8) 0.000(7)
C1A 0.085(5) 0.084(5) 0.083(5) -0.006(4) -0.003(4) -0.001(4)
C2A 0.092(11) 0.106(13) 0.037(7) 0.010(8) -0.006(8) 0.023(10)
C3A 0.034(8) 0.027(8) 0.122(11) -0.015(8) -0.015(8) 0.006(7)
C4A 0.129(10) 0.031(6) 0.052(8) 0.009(7) 0.016(8) 0.013(7)
C5A 0.045(6) 0.051(6) 0.042(6) 0.010(5) 0.002(5) 0.025(6)
Se1G 0.0982(12) 0.0650(10) 0.0638(9) 0.0124(8) 0.0035(9) 0.0048(10)
N1G 0.029(5) 0.035(6) 0.071(7) -0.001(5) 0.007(5) 0.017(5)
N2G 0.051(4) 0.050(4) 0.058(4) 0.008(3) -0.004(3) 0.005(4)
N3G 0.103(9) 0.028(6) 0.105(9) 0.025(6) 0.009(8) 0.000(7)
C1G 0.085(5) 0.084(5) 0.083(5) -0.006(4) -0.003(4) -0.001(4)
C2G 0.092(11) 0.106(13) 0.037(7) 0.010(8) -0.006(8) 0.023(10)
C3G 0.034(8) 0.027(8) 0.122(11) -0.015(8) -0.015(8) 0.006(7)
C4G 0.129(10) 0.031(6) 0.052(8) 0.009(7) 0.016(8) 0.013(7)
C5G 0.045(6) 0.051(6) 0.042(6) 0.010(5) 0.002(5) 0.025(6)
Se1B 0.0560(7) 0.0779(9) 0.0686(7) -0.0095(7) -0.0099(6) 0.0003(7)
N1B 0.048(5) 0.084(6) 0.026(4) -0.006(4) -0.007(4) 0.005(5)
N2B 0.029(4) 0.076(6) 0.043(4) -0.008(4) 0.005(4) -0.004(4)
N3B 0.031(5) 0.058(6) 0.105(7) 0.002(5) 0.001(5) 0.002(5)
C1B 0.013(4) 0.022(4) 0.046(4) 0.011(3) 0.008(3) -0.006(3)
C2B 0.122(10) 0.093(9) 0.032(6) -0.009(6) 0.000(6) 0.046(8)
C3B 0.080(8) 0.065(8) 0.092(8) -0.009(7) 0.021(7) 0.012(7)
C4B 0.067(7) 0.070(7) 0.029(5) -0.014(5) -0.002(5) 0.032(6)
C5B 0.025(5) 0.038(6) 0.060(6) -0.006(5) 0.021(5) 0.005(5)
Se1C 0.0672(8) 0.0847(9) 0.0788(8) 0.0101(7) -0.0173(7) 0.0052(7)
N1C 0.045(5) 0.039(5) 0.062(5) -0.001(4) 0.013(4) 0.018(4)
N2C 0.049(5) 0.033(5) 0.061(5) -0.001(4) -0.012(4) 0.011(4)
N3C 0.029(4) 0.118(8) 0.069(6) -0.013(6) -0.008(4) 0.029(5)
C1C 0.036(4) 0.029(4) 0.026(4) 0.005(3) -0.004(3) -0.006(4)
C2C 0.092(8) 0.082(8) 0.062(7) -0.026(6) 0.020(6) -0.039(7)
C3C 0.039(6) 0.076(8) 0.105(9) -0.013(7) 0.031(6) 0.013(6)
C4C 0.033(6) 0.075(8) 0.102(8) -0.005(7) 0.017(6) -0.012(6)
C5C 0.068(7) 0.029(5) 0.030(5) 0.007(4) 0.003(5) 0.004(5)
N1S 0.068(6) 0.082(7) 0.051(5) 0.025(5) -0.009(4) -0.006(5)
C11S 0.057(7) 0.068(7) 0.056(6) 0.020(6) 0.007(6) 0.005(6)
C12S 0.078(8) 0.121(11) 0.066(7) 0.024(7) -0.011(6) -0.025(8)
N2S 0.062(5) 0.066(6) 0.070(6) -0.003(5) -0.010(5) 0.010(5)
C21S 0.045(6) 0.059(7) 0.057(6) 0.011(6) -0.007(5) -0.004(6)
C22S 0.093(9) 0.077(9) 0.079(8) 0.027(7) -0.017(7) -0.004(8)
Cu3 0.0509(8) 0.0706(9) 0.0616(8) -0.0055(7) -0.0001(7) 0.0024(8)
Cu4 0.0537(8) 0.0535(8) 0.0656(8) 0.0026(7) -0.0067(7) -0.0023(7)
Se1D 0.0918(11) 0.0809(11) 0.0733(9) 0.0202(8) 0.0097(8) -0.0001(9)
N1D 0.064(6) 0.038(5) 0.031(5) -0.017(4) -0.005(4) -0.006(5)
N2D 0.039(5) 0.060(6) 0.060(6) 0.013(5) 0.000(5) 0.023(5)
N3D 0.083(7) 0.063(7) 0.065(6) 0.010(6) 0.021(6) -0.021(6)
C1D 0.081(4) 0.080(4) 0.084(4) -0.003(3) -0.006(3) 0.001(3)
C2D 0.117(11) 0.049(8) 0.104(10) -0.027(8) -0.021(9) -0.020(9)
C3D 0.081(9) 0.069(9) 0.083(9) -0.017(8) -0.007(8) -0.029(8)
C4D 0.047(5) 0.047(5) 0.064(5) -0.005(4) 0.008(4) -0.005(4)
C5D 0.037(6) 0.054(7) 0.036(5) -0.009(5) -0.004(5) 0.022(6)
Se1I 0.0918(11) 0.0809(11) 0.0733(9) 0.0202(8) 0.0097(8) -0.0001(9)
N1I 0.064(6) 0.038(5) 0.031(5) -0.017(4) -0.005(4) -0.006(5)
N2I 0.039(5) 0.060(6) 0.060(6) 0.013(5) 0.000(5) 0.023(5)
N3I 0.083(7) 0.063(7) 0.065(6) 0.010(6) 0.021(6) -0.021(6)
C1I 0.081(4) 0.080(4) 0.084(4) -0.003(3) -0.006(3) 0.001(3)
C2I 0.117(11) 0.049(8) 0.104(10) -0.027(8) -0.021(9) -0.020(9)
C3I 0.081(9) 0.069(9) 0.083(9) -0.017(8) -0.007(8) -0.029(8)
C4I 0.047(5) 0.047(5) 0.064(5) -0.005(4) 0.008(4) -0.005(4)
C5I 0.037(6) 0.054(7) 0.036(5) -0.009(5) -0.004(5) 0.022(6)
Se1E 0.0491(7) 0.0795(8) 0.0993(8) 0.0291(7) -0.0040(6) 0.0075(7)
N1E 0.033(5) 0.053(5) 0.100(6) -0.031(5) -0.006(4) -0.008(4)
N2E 0.043(5) 0.058(6) 0.072(5) 0.000(5) -0.020(4) 0.011(5)
N3E 0.075(6) 0.069(7) 0.083(6) -0.007(6) -0.012(5) -0.002(6)
C1E 0.070(5) 0.072(5) 0.069(5) -0.007(4) 0.000(4) -0.003(5)
C2E 0.048(6) 0.054(7) 0.117(8) -0.044(6) 0.033(6) 0.000(6)
C3E 0.106(9) 0.123(10) 0.065(7) -0.025(7) -0.034(7) 0.079(8)
C4E 0.036(6) 0.078(8) 0.076(7) -0.018(6) 0.024(5) -0.019(6)
C5E 0.042(6) 0.070(8) 0.084(8) 0.005(7) -0.015(6) 0.031(6)
Se1F 0.0659(7) 0.0841(9) 0.0742(8) -0.0025(7) -0.0197(6) -0.0031(7)
N1F 0.067(5) 0.029(5) 0.059(5) 0.004(4) -0.002(4) -0.012(4)
N2F 0.044(5) 0.055(5) 0.070(5) 0.001(5) -0.004(4) 0.006(5)
N3F 0.069(6) 0.104(8) 0.079(6) 0.014(6) -0.024(5) -0.032(6)
C1F 0.042(5) 0.061(5) 0.055(5) 0.007(4) -0.007(4) -0.007(4)
C2F 0.102(9) 0.124(11) 0.071(8) 0.025(8) 0.022(7) -0.037(9)
C3F 0.077(9) 0.126(12) 0.127(11) 0.029(10) -0.013(8) -0.035(9)
C4F 0.049(7) 0.061(7) 0.076(7) 0.013(6) 0.011(6) -0.010(6)
C5F 0.047(6) 0.047(6) 0.049(6) -0.008(5) -0.005(5) 0.005(6)
N3S 0.109(8) 0.141(10) 0.052(5) 0.002(6) -0.024(5) -0.003(8)
C31S 0.087(8) 0.063(8) 0.068(7) -0.012(7) 0.005(7) -0.015(7)
C32S 0.139(11) 0.112(11) 0.056(7) 0.004(7) -0.033(7) 0.018(10)
N4S 0.078(6) 0.072(6) 0.055(5) 0.016(5) -0.002(5) -0.007(5)
C41S 0.070(7) 0.039(6) 0.084(8) -0.012(6) 0.006(7) -0.016(6)
C42S 0.094(9) 0.094(10) 0.064(7) -0.001(7) -0.014(7) -0.014(8)
Se 0.1300(16) 0.1445(19) 0.1203(16) -0.0087(15) -0.0228(13) 0.0639(15)
N1 0.078(9) 0.112(12) 0.157(12) 0.005(11) -0.015(9) -0.003(9)
N2 0.068(4) 0.081(5) 0.078(4) -0.003(4) -0.001(4) 0.011(4)
N3 0.065(8) 0.073(9) 0.138(11) 0.015(9) 0.010(8) -0.008(8)
C1 0.069(5) 0.069(5) 0.064(5) 0.002(4) -0.002(4) 0.011(4)
C2 0.112(7) 0.125(7) 0.121(7) 0.000(6) 0.011(5) 0.009(6)
C3 0.118(13) 0.067(11) 0.091(11) -0.032(9) -0.020(10) 0.035(10)
C4 0.063(7) 0.042(7) 0.104(9) -0.003(6) -0.005(7) 0.014(6)
C5 0.068(4) 0.066(4) 0.074(5) 0.000(4) 0.001(4) 0.011(4)
Se1H 0.1300(16) 0.1445(19) 0.1203(16) -0.0087(15) -0.0228(13) 0.0639(15)
N1H 0.078(9) 0.112(12) 0.157(12) 0.005(11) -0.015(9) -0.003(9)
N2H 0.068(4) 0.081(5) 0.078(4) -0.003(4) -0.001(4) 0.011(4)
N3H 0.065(8) 0.073(9) 0.138(11) 0.015(9) 0.010(8) -0.008(8)
C1H 0.069(5) 0.069(5) 0.064(5) 0.002(4) -0.002(4) 0.011(4)
C2H 0.112(7) 0.125(7) 0.121(7) 0.000(6) 0.011(5) 0.009(6)
C3H 0.118(13) 0.067(11) 0.091(11) -0.032(9) -0.020(10) 0.035(10)
C4H 0.063(7) 0.042(7) 0.104(9) -0.003(6) -0.005(7) 0.014(6)
C5H 0.068(4) 0.066(4) 0.074(5) 0.000(4) 0.001(4) 0.011(4)
P1 0.070(2) 0.074(2) 0.081(2) -0.0116(19) 0.0079(18) -0.002(2)
F11 0.109(6) 0.179(7) 0.196(7) -0.116(6) 0.035(6) -0.035(6)
F12 0.136(6) 0.175(8) 0.122(6) 0.068(6) 0.011(5) 0.036(6)
F13 0.190(8) 0.132(7) 0.203(8) -0.087(6) 0.052(7) -0.043(7)
F14 0.290(12) 0.235(12) 0.082(5) 0.044(7) -0.033(7) -0.017(10)
F15 0.051(4) 0.162(8) 0.204(8) -0.063(6) 0.025(5) -0.009(5)
F16 0.052(4) 0.187(8) 0.203(8) -0.066(7) 0.004(5) 0.001(5)
P2 0.072(2) 0.074(2) 0.0617(18) 0.0007(18) 0.0096(16) 0.0119(19)
F21 0.336(11) 0.234(9) 0.082(5) 0.068(6) -0.017(6) -0.175(8)
F22 0.214(7) 0.158(7) 0.129(6) 0.043(6) -0.085(5) -0.103(6)
F23 0.147(6) 0.229(9) 0.109(5) 0.079(6) -0.016(5) -0.092(6)
F24 0.389(11) 0.173(8) 0.106(6) 0.011(6) -0.112(7) -0.156(8)
F25 0.350(11) 0.348(12) 0.253(12) -0.130(10) -0.088(10) 0.280(9)
F26 0.340(10) 0.280(10) 0.279(12) 0.062(9) 0.136(9) 0.259(8)
P3 0.075(2) 0.070(2) 0.083(2) 0.0120(19) -0.0008(18) 0.000(2)
F31 0.171(8) 0.096(6) 0.218(8) 0.053(6) -0.030(7) -0.007(6)
F32 0.233(9) 0.206(11) 0.221(9) -0.012(9) -0.112(8) -0.067(9)
F33 0.190(8) 0.081(6) 0.246(10) 0.017(7) -0.034(8) -0.005(6)
F34 0.399(15) 0.283(15) 0.130(7) -0.031(9) -0.109(9) -0.092(13)
F35 0.130(7) 0.252(13) 0.292(12) 0.070(10) 0.110(7) 0.045(8)
F36 0.219(8) 0.188(10) 0.465(14) 0.143(10) 0.232(8) 0.076(8)
P4 0.068(2) 0.093(3) 0.083(2) -0.016(2) -0.0018(18) -0.008(2)
F41 0.067(5) 0.157(8) 0.269(10) -0.063(8) -0.027(6) -0.013(6)
F42 0.280(11) 0.147(8) 0.128(7) 0.001(7) 0.026(8) -0.054(9)
F43 0.073(5) 0.106(6) 0.267(10) -0.012(7) -0.027(6) 0.011(5)
F44 0.219(9) 0.124(7) 0.110(6) 0.011(6) -0.006(6) -0.039(7)
F45 0.160(6) 0.076(5) 0.116(5) -0.027(4) -0.056(5) 0.016(5)
F46 0.117(6) 0.130(7) 0.184(8) -0.046(6) -0.010(6) 0.026(6)
O1W 0.179(12) 0.213(16) 0.50(3) 0.020(18) 0.137(14) 0.002(13)

loop_
_atom_type_symbol
_atom_type_description
_atom_type_scat_dispersion_real
_atom_type_scat_dispersion_imag
_atom_type_scat_source
C C 0.0033 0.0016 'International Tables Vol C Tables 4.2.6.8 and 6.1.1.4'
H H 0.0000 0.0000 'International Tables Vol C Tables 4.2.6.8 and 6.1.1.4'
N N 0.0061 0.0033 'International Tables Vol C Tables 4.2.6.8 and 6.1.1.4'
O O 0.0106 0.0060 'International Tables Vol C Tables 4.2.6.8 and 6.1.1.4'
F F 0.0171 0.0103 'International Tables Vol C Tables 4.2.6.8 and 6.1.1.4'
P P 0.1023 0.0942 'International Tables Vol C Tables 4.2.6.8 and 6.1.1.4'
Cu Cu 0.3201 1.2651 'International Tables Vol C Tables 4.2.6.8 and 6.1.1.4'
Se Se -0.0929 2.2259 'International Tables Vol C Tables 4.2.6.8 and 6.1.1.4'

loop_
_geom_angle_atom_site_label_1
_geom_angle_atom_site_label_2
_geom_angle_atom_site_label_3
_geom_angle
N1B Cu1 N1A 124.9(3)
N1B Cu1 N2G 115.5(6)
N1A Cu1 N2G 9.4(6)
N1B Cu1 N2C 127.7(3)
N1A Cu1 N2C 102.4(3)
N2G Cu1 N2C 111.0(5)
N1B Cu1 N1S 98.9(3)
N1A Cu1 N1S 97.9(3)
N2G Cu1 N1S 100.6(3)
N2C Cu1 N1S 94.7(3)
N1B Cu1 Cu2 86.19(14)
N1A Cu1 Cu2 83.98(17)
N2G Cu1 Cu2 82.5(2)
N2C Cu1 Cu2 77.30(15)
N1S Cu1 Cu2 172.0(2)
N2A Cu2 N1C 110.9(4)
N2A Cu2 N2B 123.7(3)
N1C Cu2 N2B 120.0(3)
N2A Cu2 N1G 5.9(8)
N1C Cu2 N1G 105.0(8)
N2B Cu2 N1G 129.3(7)
N2A Cu2 N2S 95.0(3)
N1C Cu2 N2S 101.7(3)
N2B Cu2 N2S 96.9(3)
N1G Cu2 N2S 95.6(4)
N2A Cu2 Cu1 80.86(18)
N1C Cu2 Cu1 87.44(15)
N2B Cu2 Cu1 78.97(15)
N1G Cu2 Cu1 81.1(2)
N2S Cu2 Cu1 170.9(2)
N3A Se1A N2A 93.2(3)
C5A N1A C1A 116.1(7)
C5A N1A Cu1 122.0(5)
C1A N1A Cu1 121.2(5)
C5A N2A Se1A 108.4(5)
C5A N2A Cu2 129.8(5)
Se1A N2A Cu2 120.0(3)
C4A N3A Se1A 107.9(5)
C2A C1A N1A 118.9(8)
C2A C1A H1A 120.6
N1A C1A H1A 120.6
C3A C2A C1A 126.4(8)
C3A C2A H2A 116.8
C1A C2A H2A 116.8
C2A C3A C4A 115.5(8)
C2A C3A H3A 122.2
C4A C3A H3A 122.2
N3A C4A C3A 125.5(7)
N3A C4A C5A 114.5(6)
C3A C4A C5A 120.0(6)
N2A C5A N1A 122.3(7)
N2A C5A C4A 115.7(6)
N1A C5A C4A 122.0(6)
N3G Se1G N2G 93.3(4)
C5G N1G C1G 115.3(8)
C5G N1G Cu2 124.0(8)
C1G N1G Cu2 118.2(7)
C5G N2G Se1G 108.8(8)
C5G N2G Cu1 125.7(8)
Se1G N2G Cu1 117.0(6)
C4G N3G Se1G 107.2(7)
C2G C1G N1G 117.4(10)
C2G C1G H1G 121.3
N1G C1G H1G 121.3
C3G C2G C1G 127.0(11)
C3G C2G H2G 116.5
C1G C2G H2G 116.5
C2G C3G C4G 116.2(9)
C2G C3G H3G 121.9
C4G C3G H3G 121.9
N3G C4G C3G 127.5(10)
N3G C4G C5G 115.0(7)
C3G C4G C5G 117.3(8)
N2G C5G N1G 122.0(8)
N2G C5G C4G 114.6(7)
N1G C5G C4G 122.3(9)
N3B Se1B N2B 91.7(3)
C5B N1B C1B 120.2(6)
C5B N1B Cu1 120.7(4)
C1B N1B Cu1 119.1(4)
C5B N2B Se1B 110.6(5)
C5B N2B Cu2 130.4(4)
Se1B N2B Cu2 119.0(3)
C4B N3B Se1B 108.6(5)
C2B C1B N1B 113.3(6)
C2B C1B H1B 123.4
N1B C1B H1B 123.4
C3B C2B C1B 129.9(7)
C3B C2B H2B 115.0
C1B C2B H2B 115.0
C2B C3B C4B 117.3(7)
C2B C3B H3B 121.3
C4B C3B H3B 121.3
N3B C4B C3B 127.9(7)
N3B C4B C5B 115.0(5)
C3B C4B C5B 117.1(6)
N2B C5B N1B 123.7(6)
N2B C5B C4B 113.9(5)
N1B C5B C4B 122.1(5)
N3C Se1C N2C 93.6(3)
C1C N1C C5C 115.7(5)
C1C N1C Cu2 123.3(4)
C5C N1C Cu2 120.4(4)
C5C N2C Se1C 108.5(4)
C5C N2C Cu1 132.7(4)
Se1C N2C Cu1 118.8(3)
C4C N3C Se1C 107.6(4)
N1C C1C C2C 120.3(6)
N1C C1C H1C 119.8
C2C C1C H1C 119.8
C3C C2C C1C 124.5(7)
C3C C2C H2C 117.7
C1C C2C H2C 117.7
C2C C3C C4C 118.8(7)
C2C C3C H3C 120.6
C4C C3C H3C 120.6
N3C C4C C3C 127.9(6)
N3C C4C C5C 114.6(5)
C3C C4C C5C 117.1(6)
N2C C5C N1C 121.1(6)
N2C C5C C4C 115.6(5)
N1C C5C C4C 123.2(5)
C11S N1S Cu1 170.1(8)
N1S C11S C12S 174.6(12)
C11S C12S H12A 109.5
C11S C12S H12B 109.5
H12A C12S H12B 109.5
C11S C12S H12C 109.5
H12A C12S H12C 109.5
H12B C12S H12C 109.5
C21S N2S Cu2 170.6(8)
N2S C21S C22S 177.5(11)
C21S C22S H22A 109.5
C21S C22S H22B 109.5
H22A C22S H22B 109.5
C21S C22S H22C 109.5
H22A C22S H22C 109.5
H22B C22S H22C 109.5
N2F Cu3 N1E 133.4(3)
N2F Cu3 N2D 119.5(3)
N1E Cu3 N2D 100.4(3)
N2F Cu3 N3S 97.1(3)
N1E Cu3 N3S 99.2(3)
N2D Cu3 N3S 99.5(4)
N2F Cu3 N1I 111.7(4)
N1E Cu3 N1I 110.6(5)
N2D Cu3 N1I 11.1(4)
N3S Cu3 N1I 93.2(4)
N2F Cu3 Cu4 78.78(16)
N1E Cu3 Cu4 87.04(16)
N2D Cu3 Cu4 78.72(16)
N3S Cu3 Cu4 173.8(3)
N1I Cu3 Cu4 84.0(2)
N1F Cu4 N2I 114.9(7)
N1F Cu4 N2E 139.2(3)
N2I Cu4 N2E 99.1(7)
N1F Cu4 N1D 112.4(3)
N2I Cu4 N1D 7.5(4)
N2E Cu4 N1D 104.0(3)
N1F Cu4 N4S 101.1(3)
N2I Cu4 N4S 103.3(4)
N2E Cu4 N4S 92.0(3)
N1D Cu4 N4S 97.3(3)
N1F Cu4 Cu3 85.72(16)
N2I Cu4 Cu3 80.2(3)
N2E Cu4 Cu3 78.07(16)
N1D Cu4 Cu3 86.89(15)
N4S Cu4 Cu3 169.9(2)
N3D Se1D N2D 93.9(3)
C5D N1D C1D 116.3(7)
C5D N1D Cu4 118.3(4)
C1D N1D Cu4 122.4(5)
C5D N2D Se1D 108.7(5)
C5D N2D Cu3 130.8(5)
Se1D N2D Cu3 120.1(3)
C4D N3D Se1D 107.6(5)
C2D C1D N1D 118.9(7)
C2D C1D H1D 120.6
N1D C1D H1D 120.6
C3D C2D C1D 125.6(8)
C3D C2D H2D 117.2
C1D C2D H2D 117.2
C2D C3D C4D 117.1(8)
C2D C3D H3D 121.5
C4D C3D H3D 121.5
N3D C4D C3D 125.5(7)
N3D C4D C5D 115.3(6)
C3D C4D C5D 119.0(6)
N2D C5D N1D 123.5(6)
N2D C5D C4D 114.4(6)
N1D C5D C4D 121.9(6)
N3I Se1I N2I 92.4(5)
C5I N1I C1I 115.3(11)
C5I N1I Cu3 118.4(8)
C1I N1I Cu3 113.9(8)
C5I N2I Se1I 107.5(7)
C5I N2I Cu4 133.2(10)
Se1I N2I Cu4 116.5(5)
C4I N3I Se1I 106.6(8)
C2I C1I N1I 116.9(10)
C2I C1I H1I 121.6
N1I C1I H1I 121.6
C3I C2I C1I 125.1(13)
C3I C2I H2I 117.5
C1I C2I H2I 117.5
C2I C3I C4I 114.9(10)
C2I C3I H3I 122.6
C4I C3I H3I 122.6
N3I C4I C3I 126.0(12)
N3I C4I C5I 114.8(8)
C3I C4I C5I 116.4(9)
N2I C5I N1I 120.9(10)
N2I C5I C4I 114.0(9)
N1I C5I C4I 121.4(9)
N3E Se1E N2E 95.0(3)
C5E N1E C1E 116.7(6)
C5E N1E Cu3 119.3(5)
C1E N1E Cu3 123.1(5)
C5E N2E Se1E 106.8(4)
C5E N2E Cu4 132.2(5)
Se1E N2E Cu4 119.3(3)
C4E N3E Se1E 106.7(5)
N1E C1E C2E 120.4(7)
N1E C1E H1E 119.8
C2E C1E H1E 119.8
C3E C2E C1E 125.4(7)
C3E C2E H2E 117.3
C1E C2E H2E 117.3
C2E C3E C4E 115.5(7)
C2E C3E H3E 122.2
C4E C3E H3E 122.2
N3E C4E C3E 124.5(6)
N3E C4E C5E 115.6(5)
C3E C4E C5E 119.9(6)
N2E C5E N1E 122.1(6)
N2E C5E C4E 115.9(5)
N1E C5E C4E 121.9(6)
N3F Se1F N2F 93.6(3)
C5F N1F C1F 116.6(6)
C5F N1F Cu4 122.5(4)
C1F N1F Cu4 120.9(4)
C5F N2F Se1F 108.3(4)
C5F N2F Cu3 130.5(5)
Se1F N2F Cu3 120.4(3)
C4F N3F Se1F 107.4(4)
C2F C1F N1F 117.9(6)
C2F C1F H1F 121.1
N1F C1F H1F 121.1
C3F C2F C1F 127.4(7)
C3F C2F H2F 116.3
C1F C2F H2F 116.3
C2F C3F C4F 117.1(7)
C2F C3F H3F 121.5
C4F C3F H3F 121.5
N3F C4F C3F 126.8(6)
N3F C4F C5F 115.5(5)
C3F C4F C5F 117.5(6)
N2F C5F N1F 121.4(6)
N2F C5F C4F 115.2(5)
N1F C5F C4F 123.3(5)
C31S N3S Cu3 174.0(11)
N3S C31S C32S 177.5(13)
C31S C32S H32A 109.5
C31S C32S H32B 109.5
H32A C32S H32B 109.5
C31S C32S H32C 109.5
H32A C32S H32C 109.5
H32B C32S H32C 109.5
C41S N4S Cu4 173.6(9)
N4S C41S C42S 176.2(11)
C41S C42S H42A 109.5
C41S C42S H42B 109.5
H42A C42S H42B 109.5
C41S C42S H42C 109.5
H42A C42S H42C 109.5
H42B C42S H42C 109.5
N2 Se N3 93.0(4)
C1 N1 C5 113.0(8)
C5 N2 Se 109.6(6)
C4 N3 Se 107.1(6)
N1 C1 C2 120.4(8)
N1 C1 H1H 119.8
C2 C1 H1H 119.8
C3 C2 C1 126.3(9)
C3 C2 H2H 116.8
C1 C2 H2H 116.8
C2 C3 C4 115.3(9)
C2 C3 H3H 122.4
C4 C3 H3H 122.4
N3 C4 C3 127.9(8)
N3 C4 C5 114.5(6)
C3 C4 C5 117.5(7)
N2 C5 N1 119.1(8)
N2 C5 C4 115.2(7)
N1 C5 C4 125.3(7)
N3H Se1H N2H 93.7(5)
C5H N1H C1H 115.0(10)
C5H N2H Se1H 107.6(7)
C4H N3H Se1H 107.4(8)
C2H C1H N1H 118.6(10)
C2H C1H H1HA 120.7
N1H C1H H1HA 120.7
C3H C2H C1H 126.0(11)
C3H C2H H2HA 117.0
C1H C2H H2HA 117.0
C2H C3H C4H 115.5(10)
C2H C3H H3HA 122.3
C4H C3H H3HA 122.3
N3H C4H C3H 125.7(9)
N3H C4H C5H 114.7(8)
C3H C4H C5H 117.3(9)
N2H C5H N1H 121.2(9)
N2H C5H C4H 115.3(9)
N1H C5H C4H 122.6(8)
F14 P1 F13 94.1(5)
F14 P1 F16 95.1(5)
F13 P1 F16 87.7(5)
F14 P1 F12 176.1(5)
F13 P1 F12 89.4(4)
F16 P1 F12 86.7(4)
F14 P1 F11 83.3(5)
F13 P1 F11 176.9(5)
F16 P1 F11 90.7(4)
F12 P1 F11 93.2(4)
F14 P1 F15 91.4(5)
F13 P1 F15 91.4(5)
F16 P1 F15 173.5(5)
F12 P1 F15 86.9(4)
F11 P1 F15 90.4(4)
F26 P2 F24 90.4(5)
F26 P2 F21 90.5(5)
F24 P2 F21 86.5(4)
F26 P2 F25 177.2(6)
F24 P2 F25 91.8(5)
F21 P2 F25 87.9(5)
F26 P2 F23 87.2(5)
F24 P2 F23 92.7(4)
F21 P2 F23 177.6(5)
F25 P2 F23 94.3(5)
F26 P2 F22 92.5(5)
F24 P2 F22 177.1(5)
F21 P2 F22 93.4(4)
F25 P2 F22 85.3(5)
F23 P2 F22 87.5(4)
F34 P3 F36 94.5(6)
F34 P3 F35 91.4(5)
F36 P3 F35 174.0(6)
F34 P3 F31 89.5(5)
F36 P3 F31 93.3(5)
F35 P3 F31 85.7(5)
F34 P3 F32 177.0(6)
F36 P3 F32 88.0(5)
F35 P3 F32 86.1(5)
F31 P3 F32 92.1(5)
F34 P3 F33 90.7(5)
F36 P3 F33 87.4(5)
F35 P3 F33 93.6(5)
F31 P3 F33 179.3(6)
F32 P3 F33 87.8(5)
F44 P4 F46 92.4(4)
F44 P4 F41 85.9(5)
F46 P4 F41 92.6(5)
F44 P4 F43 91.0(5)
F46 P4 F43 88.8(4)
F41 P4 F43 176.7(5)
F44 P4 F42 177.8(5)
F46 P4 F42 89.6(4)
F41 P4 F42 95.0(5)
F43 P4 F42 88.0(5)
F44 P4 F45 92.9(4)
F46 P4 F45 174.6(4)
F41 P4 F45 87.8(4)
F43 P4 F45 91.1(4)
F42 P4 F45 85.1(4)
H1W1 O1W H1W2 104(2)

loop_
_geom_bond_atom_site_label_1
_geom_bond_atom_site_label_2
_geom_bond_distance
Cu1 N1B 2.016(7)
Cu1 N1A 2.055(7)
Cu1 N2G 2.058(11)
Cu1 N2C 2.059(6)
Cu1 N1S 2.133(6)
Cu1 Cu2 2.8847(17)
Cu2 N2A 1.995(7)
Cu2 N1C 2.026(6)
Cu2 N2B 2.032(6)
Cu2 N1G 2.110(11)
Cu2 N2S 2.166(7)
Se1A N3A 1.770(7)
Se1A N2A 1.791(7)
N1A C5A 1.369(8)
N1A C1A 1.402(9)
N2A C5A 1.318(8)
N3A C4A 1.365(8)
C1A C2A 1.379(10)
C1A H1A 0.9300
C2A C3A 1.325(9)
C2A H2A 0.9300
C3A C4A 1.380(9)
C3A H3A 0.9300
C4A C5A 1.446(9)
Se1G N3G 1.773(9)
Se1G N2G 1.782(9)
N1G C5G 1.373(9)
N1G C1G 1.393(10)
N2G C5G 1.317(10)
N3G C4G 1.357(11)
C1G C2G 1.386(12)
C1G H1G 0.9300
C2G C3G 1.327(10)
C2G H2G 0.9300
C3G C4G 1.379(10)
C3G H3G 0.9300
C4G C5G 1.451(11)
Se1B N3B 1.775(6)
Se1B N2B 1.793(5)
N1B C5B 1.376(7)
N1B C1B 1.402(7)
N2B C5B 1.303(7)
N3B C4B 1.355(7)
C1B C2B 1.402(9)
C1B H1B 0.9300
C2B C3B 1.320(9)
C2B H2B 0.9300
C3B C4B 1.379(8)
C3B H3B 0.9300
C4B C5B 1.456(8)
Se1C N3C 1.767(6)
Se1C N2C 1.780(6)
N1C C1C 1.374(7)
N1C C5C 1.378(7)
N2C C5C 1.326(7)
N3C C4C 1.372(7)
C1C C2C 1.383(8)
C1C H1C 0.9300
C2C C3C 1.317(9)
C2C H2C 0.9300
C3C C4C 1.375(8)
C3C H3C 0.9300
C4C C5C 1.441(8)
N1S C11S 1.112(8)
C11S C12S 1.458(8)
C12S H12A 0.9600
C12S H12B 0.9600
C12S H12C 0.9600
N2S C21S 1.119(8)
C21S C22S 1.478(9)
C22S H22A 0.9600
C22S H22B 0.9600
C22S H22C 0.9600
Cu3 N2F 1.987(6)
Cu3 N1E 2.036(7)
Cu3 N2D 2.078(7)
Cu3 N3S 2.142(7)
Cu3 N1I 2.203(14)
Cu3 Cu4 2.8803(19)
Cu4 N1F 1.966(6)
Cu4 N2I 1.986(11)
Cu4 N2E 2.007(6)
Cu4 N1D 2.100(7)
Cu4 N4S 2.169(7)
Se1D N3D 1.754(7)
Se1D N2D 1.776(6)
N1D C5D 1.364(8)
N1D C1D 1.392(9)
N2D C5D 1.323(8)
N3D C4D 1.354(8)
C1D C2D 1.391(10)
C1D H1D 0.9300
C2D C3D 1.314(9)
C2D H2D 0.9300
C3D C4D 1.375(8)
C3D H3D 0.9300
C4D C5D 1.454(9)
Se1I N3I 1.774(11)
Se1I N2I 1.783(10)
N1I C5I 1.376(10)
N1I C1I 1.391(12)
N2I C5I 1.322(11)
N3I C4I 1.359(11)
C1I C2I 1.389(12)
C1I H1I 0.9300
C2I C3I 1.327(11)
C2I H2I 0.9300
C3I C4I 1.381(11)
C3I H3I 0.9300
C4I C5I 1.455(11)
Se1E N3E 1.771(6)
Se1E N2E 1.774(6)
N1E C5E 1.362(8)
N1E C1E 1.368(8)
N2E C5E 1.336(7)
N3E C4E 1.343(8)
C1E C2E 1.380(9)
C1E H1E 0.9300
C2E C3E 1.348(9)
C2E H2E 0.9300
C3E C4E 1.378(8)
C3E H3E 0.9300
C4E C5E 1.449(8)
Se1F N3F 1.771(6)
Se1F N2F 1.783(6)
N1F C5F 1.374(7)
N1F C1F 1.385(8)
N2F C5F 1.329(7)
N3F C4F 1.356(8)
C1F C2F 1.382(8)
C1F H1F 0.9300
C2F C3F 1.316(9)
C2F H2F 0.9300
C3F C4F 1.381(8)
C3F H3F 0.9300
C4F C5F 1.441(8)
N3S C31S 1.098(9)
C31S C32S 1.470(9)
C32S H32A 0.9600
C32S H32B 0.9600
C32S H32C 0.9600
N4S C41S 1.115(8)
C41S C42S 1.480(9)
C42S H42A 0.9600
C42S H42B 0.9600
C42S H42C 0.9600
Se N2 1.754(8)
Se N3 1.780(8)
N1 C1 1.378(10)
N1 C5 1.379(9)
N2 C5 1.299(9)
N3 C4 1.355(9)
C1 C2 1.384(11)
C1 H1H 0.9300
C2 C3 1.325(10)
C2 H2H 0.9300
C3 C4 1.375(9)
C3 H3H 0.9300
C4 C5 1.447(10)
Se1H N3H 1.767(10)
Se1H N2H 1.780(10)
N1H C5H 1.371(11)
N1H C1H 1.391(11)
N2H C5H 1.321(10)
N3H C4H 1.357(10)
C1H C2H 1.385(12)
C1H H1HA 0.9300
C2H C3H 1.328(12)
C2H H2HA 0.9300
C3H C4H 1.380(11)
C3H H3HA 0.9300
C4H C5H 1.450(11)
P1 F14 1.478(7)
P1 F13 1.548(7)
P1 F16 1.549(6)
P1 F12 1.549(6)
P1 F11 1.556(7)
P1 F15 1.569(6)
P2 F26 1.507(7)
P2 F24 1.511(7)
P2 F21 1.540(7)
P2 F25 1.547(8)
P2 F23 1.551(7)
P2 F22 1.553(7)
P3 F34 1.464(8)
P3 F36 1.504(7)
P3 F35 1.541(7)
P3 F31 1.552(7)
P3 F32 1.552(8)
P3 F33 1.569(7)
P4 F44 1.500(7)
P4 F46 1.533(7)
P4 F41 1.546(6)
P4 F43 1.554(6)
P4 F42 1.555(7)
P4 F45 1.568(6)
O1W H1W1 0.822(17)
O1W H1W2 0.823(16)

loop_
_geom_hbond_atom_site_label_D
_geom_hbond_atom_site_label_H
_geom_hbond_atom_site_label_A
_geom_hbond_distance_DH
_geom_hbond_distance_HA
_geom_hbond_distance_DA
_geom_hbond_angle_DHA
_geom_hbond_site_symmetry_A
O1W H1W1 F33 0.822(17) 2.402(17) 3.186(15) 160(3) 4_566
O1W H1W1 F32 0.822(17) 2.66(2) 3.237(15) 128.9(19) 4_566
O1W H1W2 F14 0.823(16) 2.19(3) 2.661(15) 117(3) .
O1W H1W2 Se1E 0.823(16) 2.55(3) 2.914(12) 108(3) 8_765

loop_
_geom_torsion_atom_site_label_1
_geom_torsion_atom_site_label_2
_geom_torsion_atom_site_label_3
_geom_torsion_atom_site_label_4
_geom_torsion
N1B Cu1 Cu2 N2A -125.3(4)
N1A Cu1 Cu2 N2A 0.4(4)
N2G Cu1 Cu2 N2A -8.9(6)
N2C Cu1 Cu2 N2A 104.6(4)
N1S Cu1 Cu2 N2A 104.7(18)
N1B Cu1 Cu2 N1C 123.1(3)
N1A Cu1 Cu2 N1C -111.2(3)
N2G Cu1 Cu2 N1C -120.6(6)
N2C Cu1 Cu2 N1C -7.0(3)
N1S Cu1 Cu2 N1C -6.9(18)
N1B Cu1 Cu2 N2B 1.8(3)
N1A Cu1 Cu2 N2B 127.6(3)
N2G Cu1 Cu2 N2B 118.2(6)
N2C Cu1 Cu2 N2B -128.2(3)
N1S Cu1 Cu2 N2B -128.2(18)
N1B Cu1 Cu2 N1G -131.3(8)
N1A Cu1 Cu2 N1G -5.6(8)
N2G Cu1 Cu2 N1G -15.0(9)
N2C Cu1 Cu2 N1G 98.6(7)
N1S Cu1 Cu2 N1G 99(2)
N1B Cu1 Cu2 N2S -61.8(15)
N1A Cu1 Cu2 N2S 64.0(15)
N2G Cu1 Cu2 N2S 54.6(16)
N2C Cu1 Cu2 N2S 168.2(15)
N1S Cu1 Cu2 N2S 168(2)
N1B Cu1 N1A C5A 86.2(9)
N2G Cu1 N1A C5A 85.7(18)
N2C Cu1 N1A C5A -70.4(9)
N1S Cu1 N1A C5A -167.0(8)
Cu2 Cu1 N1A C5A 5.2(8)
N1B Cu1 N1A C1A -104.0(9)
N2G Cu1 N1A C1A -105(2)
N2C Cu1 N1A C1A 99.3(9)
N1S Cu1 N1A C1A 2.7(10)
Cu2 Cu1 N1A C1A 174.9(9)
N3A Se1A N2A C5A 1.8(9)
N3A Se1A N2A Cu2 168.1(6)
N1C Cu2 N2A C5A 76.6(10)
N2B Cu2 N2A C5A -77.2(11)
N1G Cu2 N2A C5A 85(3)
N2S Cu2 N2A C5A -178.9(10)
Cu1 Cu2 N2A C5A -7.1(10)
N1C Cu2 N2A Se1A -86.3(6)
N2B Cu2 N2A Se1A 119.9(5)
N1G Cu2 N2A Se1A -78(3)
N2S Cu2 N2A Se1A 18.2(6)
Cu1 Cu2 N2A Se1A -170.0(6)
N2A Se1A N3A C4A 1.4(10)
C5A N1A C1A C2A -7.2(18)
Cu1 N1A C1A C2A -177.5(10)
N1A C1A C2A C3A 14(2)
C1A C2A C3A C4A -12(2)
Se1A N3A C4A C3A 178.6(12)
Se1A N3A C4A C5A -4.2(15)
C2A C3A C4A N3A -179.0(13)
C2A C3A C4A C5A 4.0(19)
Se1A N2A C5A N1A 177.9(9)
Cu2 N2A C5A N1A 13.4(17)
Se1A N2A C5A C4A -4.6(13)
Cu2 N2A C5A C4A -169.1(9)
C1A N1A C5A N2A 178.1(11)
Cu1 N1A C5A N2A -11.7(15)
C1A N1A C5A C4A 0.7(16)
Cu1 N1A C5A C4A 170.9(9)
N3A C4A C5A N2A 6.1(17)
C3A C4A C5A N2A -176.6(12)
N3A C4A C5A N1A -176.4(11)
C3A C4A C5A N1A 0.9(19)
N2A Cu2 N1G C5G -70(3)
N1C Cu2 N1G C5G 102(2)
N2B Cu2 N1G C5G -51(2)
N2S Cu2 N1G C5G -154(2)
Cu1 Cu2 N1G C5G 17(2)
N2A Cu2 N1G C1G 91(4)
N1C Cu2 N1G C1G -97(2)
N2B Cu2 N1G C1G 111(2)
N2S Cu2 N1G C1G 7(2)
Cu1 Cu2 N1G C1G 179(2)
N3G Se1G N2G C5G -2.6(17)
N3G Se1G N2G Cu1 -152.5(11)
N1B Cu1 N2G C5G 102.1(18)
N1A Cu1 N2G C5G -78(2)
N2C Cu1 N2G C5G -53.3(19)
N1S Cu1 N2G C5G -152.6(18)
Cu2 Cu1 N2G C5G 19.9(18)
N1B Cu1 N2G Se1G -113.7(9)
N1A Cu1 N2G Se1G 65.8(17)
N2C Cu1 N2G Se1G 90.8(9)
N1S Cu1 N2G Se1G -8.4(11)
Cu2 Cu1 N2G Se1G 164.1(10)
N2G Se1G N3G C4G -3.9(16)
C5G N1G C1G C2G -19(4)
Cu2 N1G C1G C2G 178(2)
N1G C1G C2G C3G 15(5)
C1G C2G C3G C4G -11(5)
Se1G N3G C4G C3G -176(2)
Se1G N3G C4G C5G 9(2)
C2G C3G C4G N3G -162(3)
C2G C3G C4G C5G 12(4)
Se1G N2G C5G N1G -160(2)
Cu1 N2G C5G N1G -13(3)
Se1G N2G C5G C4G 8(2)
Cu1 N2G C5G C4G 154.9(15)
C1G N1G C5G N2G -171(2)
Cu2 N1G C5G N2G -9(3)
C1G N1G C5G C4G 22(4)
Cu2 N1G C5G C4G -176.2(17)
N3G C4G C5G N2G -12(3)
C3G C4G C5G N2G 173(2)
N3G C4G C5G N1G 156(2)
C3G C4G C5G N1G -19(3)
N1A Cu1 N1B C5B -82.4(7)
N2G Cu1 N1B C5B -82.3(7)
N2C Cu1 N1B C5B 68.3(7)
N1S Cu1 N1B C5B 171.4(6)
Cu2 Cu1 N1B C5B -2.4(6)
N1A Cu1 N1B C1B 94.4(6)
N2G Cu1 N1B C1B 94.5(6)
N2C Cu1 N1B C1B -114.9(6)
N1S Cu1 N1B C1B -11.8(7)
Cu2 Cu1 N1B C1B 174.4(6)
N3B Se1B N2B C5B -3.3(6)
N3B Se1B N2B Cu2 176.7(4)
N2A Cu2 N2B C5B 69.1(8)
N1C Cu2 N2B C5B -82.4(8)
N1G Cu2 N2B C5B 66.7(9)
N2S Cu2 N2B C5B 169.8(8)
Cu1 Cu2 N2B C5B -1.9(7)
N2A Cu2 N2B Se1B -110.9(4)
N1C Cu2 N2B Se1B 97.5(4)
N1G Cu2 N2B Se1B -113.3(6)
N2S Cu2 N2B Se1B -10.2(5)
Cu1 Cu2 N2B Se1B 178.0(4)
N2B Se1B N3B C4B 0.4(6)
C5B N1B C1B C2B -2.2(11)
Cu1 N1B C1B C2B -179.0(6)
N1B C1B C2B C3B 3.6(14)
C1B C2B C3B C4B -2.7(16)
Se1B N3B C4B C3B -179.3(8)
Se1B N3B C4B C5B 2.4(9)
C2B C3B C4B N3B -177.9(9)
C2B C3B C4B C5B 0.3(13)
Se1B N2B C5B N1B -179.3(6)
Cu2 N2B C5B N1B 0.7(12)
Se1B N2B C5B C4B 5.2(9)
Cu2 N2B C5B C4B -174.8(6)
C1B N1B C5B N2B -174.8(7)
Cu1 N1B C5B N2B 1.9(11)
C1B N1B C5B C4B 0.3(12)
Cu1 N1B C5B C4B 177.1(6)
N3B C4B C5B N2B -5.2(11)
C3B C4B C5B N2B 176.3(8)
N3B C4B C5B N1B 179.2(8)
C3B C4B C5B N1B 0.7(12)
N2A Cu2 N1C C1C 102.0(6)
N2B Cu2 N1C C1C -103.1(6)
N1G Cu2 N1C C1C 101.1(6)
N2S Cu2 N1C C1C 2.0(7)
Cu1 Cu2 N1C C1C -178.8(6)
N2A Cu2 N1C C5C -69.6(7)
N2B Cu2 N1C C5C 85.3(6)
N1G Cu2 N1C C5C -70.4(7)
N2S Cu2 N1C C5C -169.6(6)
Cu1 Cu2 N1C C5C 9.6(6)
N3C Se1C N2C C5C 0.1(6)
N3C Se1C N2C Cu1 -178.7(4)
N1B Cu1 N2C C5C -67.4(9)
N1A Cu1 N2C C5C 88.4(8)
N2G Cu1 N2C C5C 84.3(8)
N1S Cu1 N2C C5C -172.4(8)
Cu2 Cu1 N2C C5C 7.5(7)
N1B Cu1 N2C Se1C 111.1(4)
N1A Cu1 N2C Se1C -93.2(4)
N2G Cu1 N2C Se1C -97.2(5)
N1S Cu1 N2C Se1C 6.0(5)
Cu2 Cu1 N2C Se1C -174.0(4)
N2C Se1C N3C C4C -2.1(7)
C5C N1C C1C C2C -0.4(11)
Cu2 N1C C1C C2C -172.3(7)
N1C C1C C2C C3C 2.1(15)
C1C C2C C3C C4C 0.2(16)
Se1C N3C C4C C3C 176.9(9)
Se1C N3C C4C C5C 3.6(11)
C2C C3C C4C N3C -176.8(10)
C2C C3C C4C C5C -3.7(15)
Se1C N2C C5C N1C 178.7(6)
Cu1 N2C C5C N1C -2.7(13)
Se1C N2C C5C C4C 2.0(9)
Cu1 N2C C5C C4C -179.4(6)
C1C N1C C5C N2C -179.8(7)
Cu2 N1C C5C N2C -7.6(11)
C1C N1C C5C C4C -3.3(12)
Cu2 N1C C5C C4C 168.9(7)
N3C C4C C5C N2C -3.8(12)
C3C C4C C5C N2C -177.9(9)
N3C C4C C5C N1C 179.5(8)
C3C C4C C5C N1C 5.4(14)
N1B Cu1 N1S C11S 43(5)
N1A Cu1 N1S C11S -84(5)
N2G Cu1 N1S C11S -75(5)
N2C Cu1 N1S C11S 172(5)
Cu2 Cu1 N1S C11S 172(4)
Cu1 N1S C11S C12S 108(12)
N2A Cu2 N2S C21S 24(5)
N1C Cu2 N2S C21S 136(5)
N2B Cu2 N2S C21S -101(5)
N1G Cu2 N2S C21S 30(5)
Cu1 Cu2 N2S C21S -39(6)
Cu2 N2S C21S C22S 14(29)
N2F Cu3 Cu4 N1F -6.2(3)
N1E Cu3 Cu4 N1F -141.5(3)
N2D Cu3 Cu4 N1F 117.3(3)
N3S Cu3 Cu4 N1F 43(3)
N1I Cu3 Cu4 N1F 107.4(4)
N2F Cu3 Cu4 N2I -122.4(7)
N1E Cu3 Cu4 N2I 102.3(7)
N2D Cu3 Cu4 N2I 1.1(7)
N3S Cu3 Cu4 N2I -73(3)
N1I Cu3 Cu4 N2I -8.8(8)
N2F Cu3 Cu4 N2E 136.1(3)
N1E Cu3 Cu4 N2E 0.8(3)
N2D Cu3 Cu4 N2E -100.4(3)
N3S Cu3 Cu4 N2E -174(3)
N1I Cu3 Cu4 N2E -110.3(4)
N2F Cu3 Cu4 N1D -118.9(3)
N1E Cu3 Cu4 N1D 105.8(3)
N2D Cu3 Cu4 N1D 4.6(3)
N3S Cu3 Cu4 N1D -69(3)
N1I Cu3 Cu4 N1D -5.3(4)
N2F Cu3 Cu4 N4S 126.3(14)
N1E Cu3 Cu4 N4S -9.0(14)
N2D Cu3 Cu4 N4S -110.2(14)
N3S Cu3 Cu4 N4S 176(3)
N1I Cu3 Cu4 N4S -120.1(14)
N1F Cu4 N1D C5D -95.7(7)
N2I Cu4 N1D C5D 16(5)
N2E Cu4 N1D C5D 65.3(7)
N4S Cu4 N1D C5D 159.2(7)
Cu3 Cu4 N1D C5D -11.6(6)
N1F Cu4 N1D C1D 104.7(8)
N2I Cu4 N1D C1D -144(5)
N2E Cu4 N1D C1D -94.3(8)
N4S Cu4 N1D C1D -0.5(8)
Cu3 Cu4 N1D C1D -171.2(8)
N3D Se1D N2D C5D -0.5(7)
N3D Se1D N2D Cu3 -173.9(5)
N2F Cu3 N2D C5D 71.6(9)
N1E Cu3 N2D C5D -83.3(8)
N3S Cu3 N2D C5D 175.4(8)
N1I Cu3 N2D C5D 119.1(18)
Cu4 Cu3 N2D C5D 1.5(8)
N2F Cu3 N2D Se1D -116.8(4)
N1E Cu3 N2D Se1D 88.3(4)
N3S Cu3 N2D Se1D -12.9(5)
N1I Cu3 N2D Se1D -69.2(14)
Cu4 Cu3 N2D Se1D 173.2(4)
N2D Se1D N3D C4D 0.4(7)
C5D N1D C1D C2D 12.5(14)
Cu4 N1D C1D C2D 172.6(8)
N1D C1D C2D C3D -11.6(18)
C1D C2D C3D C4D 3.9(19)
Se1D N3D C4D C3D -175.8(9)
Se1D N3D C4D C5D -0.1(10)
C2D C3D C4D N3D 177.4(10)
C2D C3D C4D C5D 1.9(15)
Se1D N2D C5D N1D 176.0(7)
Cu3 N2D C5D N1D -11.6(13)
Se1D N2D C5D C4D 0.5(9)
Cu3 N2D C5D C4D 172.9(6)
C1D N1D C5D N2D 177.4(9)
Cu4 N1D C5D N2D 16.6(12)
C1D N1D C5D C4D -7.4(13)
Cu4 N1D C5D C4D -168.3(6)
N3D C4D C5D N2D -0.3(12)
C3D C4D C5D N2D 175.7(9)
N3D C4D C5D N1D -175.9(8)
C3D C4D C5D N1D 0.1(14)
N2F Cu3 N1I C5I 79.2(13)
N1E Cu3 N1I C5I -80.7(12)
N2D Cu3 N1I C5I -57.1(15)
N3S Cu3 N1I C5I 178.2(12)
Cu4 Cu3 N1I C5I 3.8(12)
N2F Cu3 N1I C1I -140.4(10)
N1E Cu3 N1I C1I 59.7(11)
N2D Cu3 N1I C1I 83.3(19)
N3S Cu3 N1I C1I -41.4(11)
Cu4 Cu3 N1I C1I 144.2(11)
N3I Se1I N2I C5I -20.4(17)
N3I Se1I N2I Cu4 176.2(12)
N1F Cu4 N2I C5I -60(2)
N2E Cu4 N2I C5I 96(2)
N1D Cu4 N2I C5I -132(7)
N4S Cu4 N2I C5I -169.4(19)
Cu3 Cu4 N2I C5I 20(2)
N1F Cu4 N2I Se1I 97.7(12)
N2E Cu4 N2I Se1I -105.5(12)
N1D Cu4 N2I Se1I 26(4)
N4S Cu4 N2I Se1I -11.3(14)
Cu3 Cu4 N2I Se1I 178.3(13)
N2I Se1I N3I C4I 16.6(14)
C5I N1I C1I C2I -20(2)
Cu3 N1I C1I C2I -161.2(13)
N1I C1I C2I C3I -8(3)
C1I C2I C3I C4I 30(3)
Se1I N3I C4I C3I -169.9(16)
Se1I N3I C4I C5I -9.3(17)
C2I C3I C4I N3I 136(2)
C2I C3I C4I C5I -24(3)
Se1I N2I C5I N1I 177.3(14)
Cu4 N2I C5I N1I -23(3)
Se1I N2I C5I C4I 19(2)
Cu4 N2I C5I C4I 178.1(15)
C1I N1I C5I N2I -132.6(19)
Cu3 N1I C5I N2I 7(2)
C1I N1I C5I C4I 24(2)
Cu3 N1I C5I C4I 164.3(12)
N3I C4I C5I N2I -6(2)
C3I C4I C5I N2I 156.0(19)
N3I C4I C5I N1I -165.0(15)
C3I C4I C5I N1I -3(3)
N2F Cu3 N1E C5E -78.4(8)
N2D Cu3 N1E C5E 71.1(7)
N3S Cu3 N1E C5E 172.6(7)
N1I Cu3 N1E C5E 75.6(7)
Cu4 Cu3 N1E C5E -6.9(7)
N2F Cu3 N1E C1E 112.5(7)
N2D Cu3 N1E C1E -98.0(7)
N3S Cu3 N1E C1E 3.5(8)
N1I Cu3 N1E C1E -93.5(7)
Cu4 Cu3 N1E C1E -176.0(7)
N3E Se1E N2E C5E -0.7(7)
N3E Se1E N2E Cu4 -167.6(5)
N1F Cu4 N2E C5E 75.0(10)
N2I Cu4 N2E C5E -71.7(9)
N1D Cu4 N2E C5E -77.5(9)
N4S Cu4 N2E C5E -175.5(9)
Cu3 Cu4 N2E C5E 6.2(8)
N1F Cu4 N2E Se1E -122.0(4)
N2I Cu4 N2E Se1E 91.2(5)
N1D Cu4 N2E Se1E 85.4(4)
N4S Cu4 N2E Se1E -12.6(5)
Cu3 Cu4 N2E Se1E 169.1(5)
N2E Se1E N3E C4E -0.5(7)
C5E N1E C1E C2E -4.0(14)
Cu3 N1E C1E C2E 165.4(7)
N1E C1E C2E C3E 3.6(16)
C1E C2E C3E C4E -1.6(17)
Se1E N3E C4E C3E -179.7(9)
Se1E N3E C4E C5E 1.6(10)
C2E C3E C4E N3E -178.3(10)
C2E C3E C4E C5E 0.3(16)
Se1E N2E C5E N1E -178.3(8)
Cu4 N2E C5E N1E -13.8(14)
Se1E N2E C5E C4E 1.7(10)
Cu4 N2E C5E C4E 166.2(7)
C1E N1E C5E N2E -177.1(9)
Cu3 N1E C5E N2E 13.1(12)
C1E N1E C5E C4E 2.9(14)
Cu3 N1E C5E C4E -166.9(7)
N3E C4E C5E N2E -2.4(13)
C3E C4E C5E N2E 178.9(10)
N3E C4E C5E N1E 177.7(9)
C3E C4E C5E N1E -1.1(15)
N2I Cu4 N1F C5F 81.1(8)
N2E Cu4 N1F C5F -62.3(8)
N1D Cu4 N1F C5F 88.8(7)
N4S Cu4 N1F C5F -168.5(7)
Cu3 Cu4 N1F C5F 3.9(7)
N2I Cu4 N1F C1F -96.2(7)
N2E Cu4 N1F C1F 120.4(7)
N1D Cu4 N1F C1F -88.6(7)
N4S Cu4 N1F C1F 14.1(7)
Cu3 Cu4 N1F C1F -173.4(7)
N3F Se1F N2F C5F -1.4(7)
N3F Se1F N2F Cu3 -171.8(5)
N1E Cu3 N2F C5F 86.5(9)
N2D Cu3 N2F C5F -58.4(9)
N3S Cu3 N2F C5F -163.6(9)
N1I Cu3 N2F C5F -67.2(9)
Cu4 Cu3 N2F C5F 11.6(8)
N1E Cu3 N2F Se1F -105.5(5)
N2D Cu3 N2F Se1F 109.6(4)
N3S Cu3 N2F Se1F 4.4(6)
N1I Cu3 N2F Se1F 100.7(5)
Cu4 Cu3 N2F Se1F 179.6(5)
N2F Se1F N3F C4F -0.6(8)
C5F N1F C1F C2F 0.8(13)
Cu4 N1F C1F C2F 178.3(8)
N1F C1F C2F C3F 3(2)
C1F C2F C3F C4F -1(2)
Se1F N3F C4F C3F 176.7(11)
Se1F N3F C4F C5F 2.4(12)
C2F C3F C4F N3F -176.9(12)
C2F C3F C4F C5F -2.7(18)
Se1F N2F C5F N1F 178.3(7)
Cu3 N2F C5F N1F -12.6(14)
Se1F N2F C5F C4F 3.0(10)
Cu3 N2F C5F C4F 172.1(7)
C1F N1F C5F N2F 180.0(9)
Cu4 N1F C5F N2F 2.5(13)
C1F N1F C5F C4F -5.1(13)
Cu4 N1F C5F C4F 177.5(7)
N3F C4F C5F N2F -3.7(14)
C3F C4F C5F N2F -178.6(10)
N3F C4F C5F N1F -179.0(9)
C3F C4F C5F N1F 6.2(16)
N2F Cu3 N3S C31S -70(10)
N1E Cu3 N3S C31S 66(10)
N2D Cu3 N3S C31S 168(9)
N1I Cu3 N3S C31S 178(10)
Cu4 Cu3 N3S C31S -119(9)
Cu3 N3S C31S C32S 169(21)
N1F Cu4 N4S C41S -57(8)
N2I Cu4 N4S C41S 62(8)
N2E Cu4 N4S C41S 162(8)
N1D Cu4 N4S C41S 57(8)
Cu3 Cu4 N4S C41S 171(7)
Cu4 N4S C41S C42S -120(16)
N3 Se N2 C5 7.1(8)
N2 Se N3 C4 -5.5(8)
C5 N1 C1 C2 0.3(16)
N1 C1 C2 C3 -14(2)
C1 C2 C3 C4 18.1(19)
Se N3 C4 C3 -179.9(10)
Se N3 C4 C5 2.9(11)
C2 C3 C4 N3 173.2(11)
C2 C3 C4 C5 -9.8(16)
Se N2 C5 N1 -180.0(9)
Se N2 C5 C4 -6.7(12)
C1 N1 C5 N2 179.3(10)
C1 N1 C5 C4 6.8(16)
N3 C4 C5 N2 2.6(14)
C3 C4 C5 N2 -174.9(10)
N3 C4 C5 N1 175.3(10)
C3 C4 C5 N1 -2.2(16)
N3H Se1H N2H C5H -11.1(13)
N2H Se1H N3H C4H 6.9(12)
C5H N1H C1H C2H -17(3)
N1H C1H C2H C3H 15(3)
C1H C2H C3H C4H 5(3)
Se1H N3H C4H C3H 160.8(14)
Se1H N3H C4H C5H -1.3(16)
C2H C3H C4H N3H 177.5(17)
C2H C3H C4H C5H -21(2)
Se1H N2H C5H N1H -177.7(13)
Se1H N2H C5H C4H 12.3(17)
C1H N1H C5H N2H -168.6(17)
C1H N1H C5H C4H 1(2)
N3H C4H C5H N2H -8(2)
C3H C4H C5H N2H -171.4(15)
N3H C4H C5H N1H -177.5(15)
C3H C4H C5H N1H 19(2)
